data_4333427
loop_
_publ_author_name
'Tidmarsh, Ian S.'
'Scales, Emma'
'Brearley, Paul R.'
'Wolowska, Joanna'
'Sorace, Lorenzo'
'Caneschi, Andrea'
'Laye, Rebecca H.'
'McInnes, Eric J. L.'

_publ_section_title
;
 Synthesis, structural, and magnetic studies on a redox family of
 tetrametallic vanadium clusters: {VIV4}, {VIII2VIV2}, and {VIII4}
 butterfly complexes.
;
_journal_issue 23
_journal_name_full 'Inorganic chemistry'
_journal_page_first 9743
_journal_page_last 9753
_journal_paper_doi 10.1021/ic7011183
_journal_volume 46
_journal_year 2007
_chemical_formula_sum 'C30 H52 O22 V4'
_chemical_formula_weight 968.48
_chemical_name_systematic
; 
 ? 
;
_space_group_IT_number 2
_symmetry_cell_setting triclinic
_symmetry_space_group_name_Hall '-P 1'
_symmetry_space_group_name_H-M 'P -1'
_atom_sites_solution_hydrogens geom
_atom_sites_solution_primary direct
_atom_sites_solution_secondary difmap
_audit_creation_method SHELXL-97
_cell_angle_alpha 102.367(14)
_cell_angle_beta 94.480(13)
_cell_angle_gamma 114.203(12)
_cell_formula_units_Z 2
_cell_length_a 11.067(8)
_cell_length_b 12.034(9)
_cell_length_c 17.256(13)
_cell_measurement_reflns_used 4370
_cell_measurement_temperature 100(2)
_cell_measurement_theta_max 28.2
_cell_measurement_theta_min 2.37
_cell_volume 2012(3)
_computing_cell_refinement 'Bruker SMART'
_computing_data_collection 'Bruker SMART'
_computing_data_reduction 'Bruker SMART'
_computing_molecular_graphics 'Bruker SHELXTL'
_computing_publication_material 'Bruker SHELXTL'
_computing_structure_refinement 'SHELXL-97 (Sheldrick, 1997)'
_computing_structure_solution 'SHELXS-97 (Sheldrick, 1990)'
_diffrn_ambient_temperature 373(2)
_diffrn_measured_fraction_theta_full 0.879
_diffrn_measured_fraction_theta_max 0.879
_diffrn_measurement_device_type 'CCD area'
_diffrn_measurement_method 'phi and omega scans'
_diffrn_radiation_monochromator graphite
_diffrn_radiation_source 'fine-focus sealed tube'
_diffrn_radiation_type MoK\a
_diffrn_radiation_wavelength 0.71073
_diffrn_reflns_av_R_equivalents 0.0296
_diffrn_reflns_av_sigmaI/netI 0.0652
_diffrn_reflns_limit_h_max 14
_diffrn_reflns_limit_h_min -14
_diffrn_reflns_limit_k_max 16
_diffrn_reflns_limit_k_min -14
_diffrn_reflns_limit_l_max 22
_diffrn_reflns_limit_l_min -20
_diffrn_reflns_number 12398
_diffrn_reflns_theta_full 28.33
_diffrn_reflns_theta_max 28.33
_diffrn_reflns_theta_min 1.93
_exptl_absorpt_coefficient_mu 0.984
_exptl_absorpt_correction_T_max 0.8665
_exptl_absorpt_correction_T_min 0.7246
_exptl_absorpt_correction_type multi-scan
_exptl_absorpt_process_details SADABS
_exptl_crystal_colour blue
_exptl_crystal_density_diffrn 1.599
_exptl_crystal_density_method 'not measured'
_exptl_crystal_description block
_exptl_crystal_F_000 1000
_exptl_crystal_size_max 0.35
_exptl_crystal_size_mid 0.30
_exptl_crystal_size_min 0.15
_refine_diff_density_max 1.021
_refine_diff_density_min -1.056
_refine_diff_density_rms 0.139
_refine_ls_extinction_method none
_refine_ls_goodness_of_fit_ref 1.037
_refine_ls_hydrogen_treatment constr
_refine_ls_matrix_type full
_refine_ls_number_parameters 516
_refine_ls_number_reflns 8804
_refine_ls_number_restraints 0
_refine_ls_restrained_S_all 1.037
_refine_ls_R_factor_all 0.0788
_refine_ls_R_factor_gt 0.0618
_refine_ls_shift/su_max 0.001
_refine_ls_shift/su_mean 0.000
_refine_ls_structure_factor_coef Fsqd
_refine_ls_weighting_details 'calc w=1/[\s^2^(Fo^2^)+(0.1051P)^2^+2.0928P] where P=(Fo^2^+2Fc^2^)/3'
_refine_ls_weighting_scheme calc
_refine_ls_wR_factor_gt 0.1681
_refine_ls_wR_factor_ref 0.1778
_reflns_number_gt 6891
_reflns_number_total 8804
_reflns_threshold_expression >2sigma(I)
_cod_data_source_file ic7011183sup6.cif
_cod_data_source_block bejlm52abs
_cod_depositor_comments
;
The following automatic conversions were performed:

'_symmetry_cell_setting' value 'Triclinic' changed to 'triclinic'
according to /home/saulius/struct/CIF-dictionaries/cif_core.dic
dictionary named 'cif_core.dic' version 2.4.2 from 2011-04-26.

Automatic conversion script
Id: cif_fix_values 1891 2012-01-12 08:04:46Z andrius 

 Adding full bibliography for 4333424--4333430.cif.
;
_cod_original_sg_symbol_H-M P-1
_cod_database_code 4333427

loop_
_symmetry_equiv_pos_as_xyz
'x, y, z'
'-x, -y, -z'

loop_
_atom_site_label
_atom_site_type_symbol
_atom_site_fract_x
_atom_site_fract_y
_atom_site_fract_z
_atom_site_U_iso_or_equiv
_atom_site_adp_type
_atom_site_occupancy
_atom_site_symmetry_multiplicity
_atom_site_calc_flag
_atom_site_refinement_flags
V1 V 0.53145(7) 1.21132(6) 0.45443(4) 0.01374(16) Uani 1 1 d .
V2 V 0.38174(6) 0.90775(6) 0.41572(4) 0.01265(16) Uani 1 1 d .
O1 O 0.6085(3) 1.3133(3) 0.40871(17) 0.0202(6) Uani 1 1 d .
O2 O 0.3406(3) 1.1811(3) 0.41267(16) 0.0201(6) Uani 1 1 d .
O3 O 0.5242(3) 1.3188(3) 0.55982(16) 0.0163(6) Uani 1 1 d .
O4 O 0.4210(3) 0.7695(3) 0.34900(15) 0.0144(5) Uani 1 1 d .
O5 O 0.5043(3) 1.0495(3) 0.37678(16) 0.0146(6) Uani 1 1 d .
O6 O 0.5826(3) 0.9467(3) 0.49067(15) 0.0134(5) Uani 1 1 d .
O7 O 0.3125(3) 0.7937(3) 0.48512(16) 0.0146(5) Uani 1 1 d .
O8 O 0.2389(3) 0.8779(3) 0.36387(16) 0.0170(6) Uani 1 1 d .
O9 O 0.9575(3) 1.0640(3) 0.4140(2) 0.0277(7) Uani 1 1 d .
H9 H 0.9689 1.0007 0.3966 0.042 Uiso 1 1 calc R
C1 C 0.2892(5) 1.1561(4) 0.3285(2) 0.0230(9) Uani 1 1 d .
H1A H 0.3196 1.2344 0.3137 0.034 Uiso 1 1 calc R
H1B H 0.1924 1.1156 0.3189 0.034 Uiso 1 1 calc R
H1C H 0.3211 1.1017 0.2966 0.034 Uiso 1 1 calc R
C2 C 0.4560(4) 0.6902(4) 0.3688(2) 0.0140(7) Uani 1 1 d .
C3 C 0.4822(4) 0.6030(4) 0.3038(2) 0.0155(8) Uani 1 1 d .
C4 C 0.4729(4) 0.6150(4) 0.2253(2) 0.0187(8) Uani 1 1 d .
H4 H 0.4476 0.6750 0.2132 0.022 Uiso 1 1 calc R
C5 C 0.5013(5) 0.5375(5) 0.1653(3) 0.0241(9) Uani 1 1 d .
H5 H 0.4949 0.5458 0.1129 0.029 Uiso 1 1 calc R
C6 C 0.5392(5) 0.4477(4) 0.1825(3) 0.0243(9) Uani 1 1 d .
H6 H 0.5582 0.3960 0.1420 0.029 Uiso 1 1 calc R
C7 C 0.5484(5) 0.4355(4) 0.2606(3) 0.0230(9) Uani 1 1 d .
H7 H 0.5737 0.3754 0.2725 0.028 Uiso 1 1 calc R
C8 C 0.5202(4) 0.5122(4) 0.3204(2) 0.0196(8) Uani 1 1 d .
H8 H 0.5265 0.5034 0.3727 0.024 Uiso 1 1 calc R
C9 C 0.6174(4) 1.0423(4) 0.3445(2) 0.0169(8) Uani 1 1 d .
H9A H 0.6503 1.1053 0.3148 0.020 Uiso 1 1 calc R
H9B H 0.5871 0.9598 0.3067 0.020 Uiso 1 1 calc R
C10 C 0.6959(4) 0.9580(4) 0.4515(2) 0.0153(8) Uani 1 1 d .
H10A H 0.6735 0.8783 0.4123 0.018 Uiso 1 1 calc R
H10B H 0.7724 0.9750 0.4914 0.018 Uiso 1 1 calc R
C11 C 0.2128(4) 0.8076(4) 0.5298(2) 0.0179(8) Uani 1 1 d .
H11A H 0.1828 0.7423 0.5581 0.021 Uiso 1 1 calc R
H11B H 0.1355 0.7951 0.4923 0.021 Uiso 1 1 calc R
C12 C 0.7352(4) 1.0632(4) 0.4090(2) 0.0149(8) Uani 1 1 d .
C13 C 0.8481(4) 1.0593(4) 0.3631(3) 0.0209(9) Uani 1 1 d .
H13A H 0.8117 0.9822 0.3192 0.025 Uiso 1 1 calc R
H13B H 0.8801 1.1304 0.3397 0.025 Uiso 1 1 calc R
V1' V 0.64231(7) 0.22034(6) -0.03465(4) 0.01389(16) Uani 1 1 d .
V2' V 0.48659(6) 0.08193(6) 0.09004(4) 0.01251(16) Uani 1 1 d .
O1' O 0.6432(3) 0.3319(3) -0.07032(17) 0.0211(6) Uani 1 1 d .
O2' O 0.7929(3) 0.1965(3) -0.08651(17) 0.0195(6) Uani 1 1 d .
O3' O 0.7740(3) 0.3164(3) 0.07216(16) 0.0168(6) Uani 1 1 d .
O4' O 0.6636(3) 0.2149(3) 0.15881(16) 0.0162(6) Uani 1 1 d .
O5' O 0.4970(3) -0.0670(3) 0.11754(15) 0.0136(5) Uani 1 1 d .
O6' O 0.6319(3) 0.0537(2) 0.00759(15) 0.0124(5) Uani 1 1 d .
O7' O 0.4988(3) 0.2060(3) 0.02910(16) 0.0149(6) Uani 1 1 d .
O8' O 0.3844(3) 0.1042(3) 0.14547(16) 0.0168(6) Uani 1 1 d .
O9' O 0.0761(3) 0.0755(3) -0.06086(18) 0.0225(6) Uani 1 1 d .
H9' H 0.0025 0.0148 -0.0801 0.034 Uiso 1 1 calc R
C1' C 0.7909(5) 0.1715(5) -0.1716(2) 0.0267(10) Uani 1 1 d .
H1'1 H 0.7000 0.1187 -0.2001 0.040 Uiso 1 1 calc R
H1'2 H 0.8464 0.1292 -0.1856 0.040 Uiso 1 1 calc R
H1'3 H 0.8250 0.2499 -0.1863 0.040 Uiso 1 1 calc R
C2' C 0.7630(4) 0.3003(4) 0.1419(2) 0.0176(8) Uani 1 1 d .
C3' C 0.8781(4) 0.3866(4) 0.2094(2) 0.0179(8) Uani 1 1 d .
C4' C 1.0019(4) 0.4646(4) 0.1938(3) 0.0214(9) Uani 1 1 d .
H4' H 1.0124 0.4646 0.1408 0.026 Uiso 1 1 calc R
C5' C 1.1094(4) 0.5420(4) 0.2566(3) 0.0255(9) Uani 1 1 d .
H5' H 1.1919 0.5934 0.2456 0.031 Uiso 1 1 calc R
C6' C 1.0944(5) 0.5432(4) 0.3359(3) 0.0248(9) Uani 1 1 d .
H6' H 1.1665 0.5950 0.3782 0.030 Uiso 1 1 calc R
C7' C 0.9714(5) 0.4666(4) 0.3512(3) 0.0255(9) Uani 1 1 d .
H7' H 0.9607 0.4684 0.4043 0.031 Uiso 1 1 calc R
C8' C 0.8636(4) 0.3871(4) 0.2887(2) 0.0212(9) Uani 1 1 d .
H8' H 0.7820 0.3344 0.2998 0.025 Uiso 1 1 calc R
C9' C 0.6252(4) -0.0633(4) 0.1432(2) 0.0161(8) Uani 1 1 d .
H9'1 H 0.6111 -0.1311 0.1685 0.019 Uiso 1 1 calc R
H9'2 H 0.6795 0.0161 0.1837 0.019 Uiso 1 1 calc R
C10' C 0.7464(4) 0.0388(4) 0.0409(2) 0.0152(8) Uani 1 1 d .
H10C H 0.8044 0.1145 0.0835 0.018 Uiso 1 1 calc R
H10D H 0.7979 0.0294 -0.0009 0.018 Uiso 1 1 calc R
C11' C 0.3755(4) 0.1988(4) -0.0097(2) 0.0163(8) Uani 1 1 d .
H11C H 0.3959 0.2693 -0.0332 0.020 Uiso 1 1 calc R
H11D H 0.3206 0.2063 0.0305 0.020 Uiso 1 1 calc R
C12' C 0.2957(4) 0.0760(4) -0.0752(2) 0.0149(8) Uani 1 1 d .
C13' C 0.1665(4) 0.0770(4) -0.1156(3) 0.0197(9) Uani 1 1 d .
H13C H 0.1910 0.1521 -0.1348 0.024 Uiso 1 1 calc R
H13D H 0.1215 0.0036 -0.1618 0.024 Uiso 1 1 calc R
O10 O 0.9851(4) 0.8642(4) 0.3273(3) 0.0420(9) Uani 1 1 d .
H10 H 1.0574 0.8684 0.3467 0.063 Uiso 1 1 calc R
C14 C 0.8841(5) 0.7369(5) 0.3089(4) 0.0430(13) Uani 1 1 d .
H14A H 0.9230 0.6801 0.2907 0.065 Uiso 1 1 calc R
H14B H 0.8129 0.7236 0.2673 0.065 Uiso 1 1 calc R
H14C H 0.8483 0.7211 0.3565 0.065 Uiso 1 1 calc R
O11 O 0.8566(3) 0.8762(3) 0.8473(2) 0.0306(7) Uani 1 1 d .
H11 H 0.7808 0.8729 0.8423 0.046 Uiso 1 1 calc R
C15 C 0.8463(5) 0.7502(5) 0.8271(3) 0.0346(11) Uani 1 1 d .
H15A H 0.8780 0.7349 0.7775 0.052 Uiso 1 1 calc R
H15B H 0.7539 0.6904 0.8207 0.052 Uiso 1 1 calc R
H15C H 0.9001 0.7412 0.8695 0.052 Uiso 1 1 calc R
O12 O 0.0358(3) 0.2828(3) 0.9867(2) 0.0310(8) Uani 1 1 d .
H12 H 0.0526 0.2227 0.9697 0.047 Uiso 1 1 calc R
C16 C 0.1402(6) 0.3945(6) 0.9786(5) 0.064(2) Uani 1 1 d .
H16A H 0.1116 0.4607 0.9865 0.095 Uiso 1 1 calc R
H16B H 0.1610 0.3793 0.9255 0.095 Uiso 1 1 calc R
H16C H 0.2189 0.4193 1.0182 0.095 Uiso 1 1 calc R
O13 O 0.1936(3) 0.2652(3) 0.4900(2) 0.0308(7) Uani 1 1 d .
H13 H 0.1157 0.2109 0.4731 0.046 Uiso 1 1 calc R
C17 C 0.2036(7) 0.3823(6) 0.4808(5) 0.0595(19) Uani 1 1 d .
H17A H 0.1591 0.4142 0.5189 0.089 Uiso 1 1 calc R
H17B H 0.1617 0.3707 0.4269 0.089 Uiso 1 1 calc R
H17C H 0.2969 0.4415 0.4902 0.089 Uiso 1 1 calc R

loop_
_atom_site_aniso_label
_atom_site_aniso_U_11
_atom_site_aniso_U_22
_atom_site_aniso_U_33
_atom_site_aniso_U_23
_atom_site_aniso_U_13
_atom_site_aniso_U_12
V1 0.0157(3) 0.0174(3) 0.0117(3) 0.0064(3) 0.0045(2) 0.0092(3)
V2 0.0116(3) 0.0169(3) 0.0122(3) 0.0054(3) 0.0030(2) 0.0081(3)
O1 0.0218(16) 0.0244(15) 0.0172(14) 0.0096(12) 0.0047(12) 0.0108(13)
O2 0.0247(16) 0.0295(16) 0.0143(14) 0.0089(12) 0.0035(11) 0.0182(14)
O3 0.0192(15) 0.0188(14) 0.0124(13) 0.0055(11) 0.0024(11) 0.0093(12)
O4 0.0142(14) 0.0172(13) 0.0135(13) 0.0049(11) 0.0030(10) 0.0080(12)
O5 0.0149(14) 0.0214(14) 0.0150(13) 0.0096(11) 0.0079(11) 0.0121(12)
O6 0.0146(14) 0.0200(14) 0.0105(12) 0.0075(11) 0.0053(10) 0.0101(12)
O7 0.0113(13) 0.0189(14) 0.0163(13) 0.0066(11) 0.0064(10) 0.0075(12)
O8 0.0136(14) 0.0231(15) 0.0164(14) 0.0055(12) 0.0014(11) 0.0101(12)
O9 0.0173(16) 0.0343(19) 0.0347(18) 0.0105(15) 0.0084(13) 0.0130(15)
C1 0.024(2) 0.033(2) 0.015(2) 0.0088(18) -0.0006(16) 0.015(2)
C2 0.0076(17) 0.0173(19) 0.0125(18) 0.0019(15) -0.0005(13) 0.0027(15)
C3 0.0147(19) 0.0168(19) 0.0166(19) 0.0041(15) 0.0048(15) 0.0084(16)
C4 0.021(2) 0.022(2) 0.020(2) 0.0095(17) 0.0058(16) 0.0134(18)
C5 0.032(3) 0.036(3) 0.015(2) 0.0107(18) 0.0087(17) 0.023(2)
C6 0.030(2) 0.031(2) 0.023(2) 0.0074(19) 0.0103(18) 0.023(2)
C7 0.028(2) 0.027(2) 0.024(2) 0.0107(18) 0.0060(18) 0.020(2)
C8 0.020(2) 0.024(2) 0.0164(19) 0.0063(17) 0.0020(16) 0.0112(18)
C9 0.019(2) 0.024(2) 0.0134(18) 0.0084(16) 0.0100(15) 0.0122(18)
C10 0.0115(18) 0.027(2) 0.0130(18) 0.0071(16) 0.0078(14) 0.0116(17)
C11 0.0119(19) 0.023(2) 0.024(2) 0.0126(17) 0.0103(16) 0.0084(17)
C12 0.0139(19) 0.0199(19) 0.0136(18) 0.0052(15) 0.0057(14) 0.0092(16)
C13 0.015(2) 0.030(2) 0.024(2) 0.0109(18) 0.0117(17) 0.0122(18)
V1' 0.0132(3) 0.0173(3) 0.0137(3) 0.0078(3) 0.0039(2) 0.0070(3)
V2' 0.0121(3) 0.0165(3) 0.0119(3) 0.0059(2) 0.0046(2) 0.0078(3)
O1' 0.0224(16) 0.0234(15) 0.0194(15) 0.0116(12) 0.0039(12) 0.0091(13)
O2' 0.0181(15) 0.0272(16) 0.0161(14) 0.0106(12) 0.0068(11) 0.0098(13)
O3' 0.0161(14) 0.0184(14) 0.0144(13) 0.0059(11) 0.0004(11) 0.0060(12)
O4' 0.0136(14) 0.0198(14) 0.0164(13) 0.0064(11) 0.0045(11) 0.0075(12)
O5' 0.0100(13) 0.0217(14) 0.0131(13) 0.0075(11) 0.0035(10) 0.0093(12)
O6' 0.0127(13) 0.0166(13) 0.0112(12) 0.0055(11) 0.0029(10) 0.0086(11)
O7' 0.0147(14) 0.0187(14) 0.0169(13) 0.0089(11) 0.0050(11) 0.0105(12)
O8' 0.0177(14) 0.0203(14) 0.0176(14) 0.0074(11) 0.0073(11) 0.0114(12)
O9' 0.0155(15) 0.0312(17) 0.0266(16) 0.0110(14) 0.0079(12) 0.0136(14)
C1' 0.030(3) 0.038(3) 0.016(2) 0.0108(19) 0.0130(18) 0.015(2)
C2' 0.019(2) 0.019(2) 0.020(2) 0.0071(16) 0.0046(16) 0.0118(17)
C3' 0.016(2) 0.020(2) 0.018(2) 0.0050(16) 0.0016(15) 0.0087(17)
C4' 0.018(2) 0.027(2) 0.021(2) 0.0105(18) 0.0037(16) 0.0100(18)
C5' 0.012(2) 0.028(2) 0.032(2) 0.0138(19) 0.0000(17) 0.0028(18)
C6' 0.022(2) 0.029(2) 0.021(2) 0.0058(18) -0.0031(17) 0.011(2)
C7' 0.029(2) 0.027(2) 0.018(2) 0.0046(18) 0.0011(17) 0.011(2)
C8' 0.019(2) 0.026(2) 0.019(2) 0.0071(17) 0.0027(16) 0.0098(18)
C9' 0.0153(19) 0.025(2) 0.0156(19) 0.0118(16) 0.0068(15) 0.0119(17)
C10' 0.0108(18) 0.023(2) 0.0181(19) 0.0096(16) 0.0047(14) 0.0106(16)
C11' 0.0151(19) 0.019(2) 0.0185(19) 0.0068(16) 0.0046(15) 0.0101(17)
C12' 0.0144(19) 0.022(2) 0.0162(18) 0.0108(16) 0.0053(15) 0.0120(17)
C13' 0.016(2) 0.030(2) 0.023(2) 0.0141(18) 0.0071(16) 0.0150(18)
O10 0.0199(18) 0.037(2) 0.068(3) 0.0044(19) 0.0003(17) 0.0176(17)
C14 0.022(3) 0.041(3) 0.065(4) 0.016(3) 0.005(2) 0.012(2)
O11 0.0152(16) 0.0381(19) 0.0372(19) 0.0064(16) 0.0025(14) 0.0126(15)
C15 0.031(3) 0.041(3) 0.038(3) 0.014(2) 0.005(2) 0.021(2)
O12 0.0173(16) 0.0272(17) 0.045(2) 0.0041(16) -0.0006(14) 0.0099(14)
C16 0.031(3) 0.031(3) 0.126(7) 0.022(4) 0.014(4) 0.010(3)
O13 0.0212(17) 0.0340(19) 0.0375(19) 0.0039(16) 0.0043(15) 0.0153(15)
C17 0.048(4) 0.034(3) 0.097(6) 0.005(3) 0.004(4) 0.025(3)

loop_
_atom_type_symbol
_atom_type_description
_atom_type_scat_dispersion_real
_atom_type_scat_dispersion_imag
_atom_type_scat_source
C C 0.0033 0.0016 'International Tables Vol C Tables 4.2.6.8 and 6.1.1.4'
H H 0.0000 0.0000 'International Tables Vol C Tables 4.2.6.8 and 6.1.1.4'
O O 0.0106 0.0060 'International Tables Vol C Tables 4.2.6.8 and 6.1.1.4'
V V 0.3005 0.5294 'International Tables Vol C Tables 4.2.6.8 and 6.1.1.4'

loop_
_geom_angle_atom_site_label_1
_geom_angle_atom_site_label_2
_geom_angle_atom_site_label_3
_geom_angle
_geom_angle_site_symmetry_1
_geom_angle_site_symmetry_3
O1 V1 O7 99.57(14) . 2_676
O1 V1 O5 102.04(15) . .
O7 V1 O5 87.18(12) 2_676 .
O1 V1 O3 102.83(15) . .
O7 V1 O3 86.28(12) 2_676 .
O5 V1 O3 155.00(11) . .
O1 V1 O2 97.90(14) . .
O7 V1 O2 162.45(11) 2_676 .
O5 V1 O2 90.90(12) . .
O3 V1 O2 88.16(12) . .
O1 V1 O6 175.06(13) . 2_676
O7 V1 O6 81.60(11) 2_676 2_676
O5 V1 O6 73.17(11) . 2_676
O3 V1 O6 82.01(12) . 2_676
O2 V1 O6 81.14(11) . 2_676
O8 V2 O7 98.08(13) . .
O8 V2 O5 100.11(13) . .
O7 V2 O5 160.46(12) . .
O8 V2 O6 104.75(13) . 2_676
O7 V2 O6 88.73(13) . 2_676
O5 V2 O6 79.81(12) . 2_676
O8 V2 O4 100.41(14) . .
O7 V2 O4 86.10(12) . .
O5 V2 O4 97.53(12) . .
O6 V2 O4 154.78(11) 2_676 .
O8 V2 O6 178.79(12) . .
O7 V2 O6 80.73(11) . .
O5 V2 O6 81.09(11) . .
O6 V2 O6 75.44(12) 2_676 .
O4 V2 O6 79.37(11) . .
C1 O2 V1 122.8(2) . .
C2 O3 V1 129.8(3) 2_676 .
C2 O4 V2 131.6(2) . .
C9 O5 V2 119.7(2) . .
C9 O5 V1 118.8(2) . .
V2 O5 V1 107.57(13) . .
C10 O6 V2 115.0(2) . 2_676
C10 O6 V1 125.6(2) . 2_676
V2 O6 V1 98.34(12) 2_676 2_676
C10 O6 V2 119.5(2) . .
V2 O6 V2 104.56(12) 2_676 .
V1 O6 V2 88.86(10) 2_676 .
C11 O7 V2 117.4(2) . .
C11 O7 V1 117.2(2) . 2_676
V2 O7 V1 107.72(13) . 2_676
C13 O9 H9 109.5 . .
O2 C1 H1A 109.5 . .
O2 C1 H1B 109.5 . .
H1A C1 H1B 109.5 . .
O2 C1 H1C 109.5 . .
H1A C1 H1C 109.5 . .
H1B C1 H1C 109.5 . .
O4 C2 O3 125.3(4) . 2_676
O4 C2 C3 117.8(3) . .
O3 C2 C3 116.8(3) 2_676 .
C4 C3 C8 119.0(4) . .
C4 C3 C2 119.6(3) . .
C8 C3 C2 121.4(3) . .
C5 C4 C3 120.0(4) . .
C5 C4 H4 120.0 . .
C3 C4 H4 120.0 . .
C6 C5 C4 120.6(4) . .
C6 C5 H5 119.7 . .
C4 C5 H5 119.7 . .
C5 C6 C7 119.5(4) . .
C5 C6 H6 120.3 . .
C7 C6 H6 120.3 . .
C8 C7 C6 120.2(4) . .
C8 C7 H7 119.9 . .
C6 C7 H7 119.9 . .
C7 C8 C3 120.8(4) . .
C7 C8 H8 119.6 . .
C3 C8 H8 119.6 . .
O5 C9 C12 114.1(3) . .
O5 C9 H9A 108.7 . .
C12 C9 H9A 108.7 . .
O5 C9 H9B 108.7 . .
C12 C9 H9B 108.7 . .
H9A C9 H9B 107.6 . .
O6 C10 C12 112.4(3) . .
O6 C10 H10A 109.1 . .
C12 C10 H10A 109.1 . .
O6 C10 H10B 109.1 . .
C12 C10 H10B 109.1 . .
H10A C10 H10B 107.9 . .
O7 C11 C12 113.2(3) . 2_676
O7 C11 H11A 108.9 . .
C12 C11 H11A 108.9 2_676 .
O7 C11 H11B 108.9 . .
C12 C11 H11B 108.9 2_676 .
H11A C11 H11B 107.8 . .
C10 C12 C11 110.7(3) . 2_676
C10 C12 C13 108.1(3) . .
C11 C12 C13 109.1(3) 2_676 .
C10 C12 C9 111.9(3) . .
C11 C12 C9 110.9(3) 2_676 .
C13 C12 C9 106.0(3) . .
O9 C13 C12 112.0(3) . .
O9 C13 H13A 109.2 . .
C12 C13 H13A 109.2 . .
O9 C13 H13B 109.2 . .
C12 C13 H13B 109.2 . .
H13A C13 H13B 107.9 . .
O1' V1' O7' 98.54(14) . .
O1' V1' O5' 101.97(14) . 2_655
O7' V1' O5' 86.81(12) . 2_655
O1' V1' O3' 102.21(14) . .
O7' V1' O3' 86.16(13) . .
O5' V1' O3' 155.56(11) 2_655 .
O1' V1' O2' 97.66(14) . .
O7' V1' O2' 163.78(11) . .
O5' V1' O2' 90.62(13) 2_655 .
O3' V1' O2' 89.65(13) . .
O1' V1' O6' 176.04(14) . .
O7' V1' O6' 81.98(10) . .
O5' V1' O6' 74.11(11) 2_655 .
O3' V1' O6' 81.74(11) . .
O2' V1' O6' 81.91(11) . .
O8' V2' O7' 97.79(13) . .
O8' V2' O6' 104.52(14) . 2_655
O7' V2' O6' 88.07(13) . 2_655
O8' V2' O5' 101.33(12) . .
O7' V2' O5' 159.56(11) . .
O6' V2' O5' 80.24(12) 2_655 .
O8' V2' O4' 100.03(14) . .
O7' V2' O4' 86.43(12) . .
O6' V2' O4' 155.35(11) 2_655 .
O5' V2' O4' 97.22(12) . .
O8' V2' O6' 178.04(12) . .
O7' V2' O6' 80.30(11) . .
O6' V2' O6' 75.03(12) 2_655 .
O5' V2' O6' 80.51(10) . .
O4' V2' O6' 80.36(12) . .
C1' O2' V1' 123.4(3) . .
C2' O3' V1' 129.8(3) . .
C2' O4' V2' 131.4(3) . .
C9' O5' V2' 120.3(2) . .
C9' O5' V1' 119.2(2) . 2_655
V2' O5' V1' 106.16(13) . 2_655
C10' O6' V2' 115.3(2) . 2_655
C10' O6' V1' 125.4(2) . .
V2' O6' V1' 98.17(11) 2_655 .
C10' O6' V2' 119.3(2) . .
V2' O6' V2' 104.97(12) 2_655 .
V1' O6' V2' 88.87(10) . .
C11' O7' V2' 117.8(2) . .
C11' O7' V1' 117.9(2) . .
V2' O7' V1' 107.66(13) . .
C13' O9' H9' 109.5 . .
O2' C1' H1'1 109.5 . .
O2' C1' H1'2 109.5 . .
H1'1 C1' H1'2 109.5 . .
O2' C1' H1'3 109.5 . .
H1'1 C1' H1'3 109.5 . .
H1'2 C1' H1'3 109.5 . .
O3' C2' O4' 125.4(4) . .
O3' C2' C3' 117.5(4) . .
O4' C2' C3' 117.1(3) . .
C8' C3' C4' 119.3(4) . .
C8' C3' C2' 120.0(4) . .
C4' C3' C2' 120.7(4) . .
C5' C4' C3' 120.4(4) . .
C5' C4' H4' 119.8 . .
C3' C4' H4' 119.8 . .
C4' C5' C6' 120.2(4) . .
C4' C5' H5' 119.9 . .
C6' C5' H5' 119.9 . .
C7' C6' C5' 119.3(4) . .
C7' C6' H6' 120.3 . .
C5' C6' H6' 120.3 . .
C6' C7' C8' 121.0(4) . .
C6' C7' H7' 119.5 . .
C8' C7' H7' 119.5 . .
C7' C8' C3' 119.7(4) . .
C7' C8' H8' 120.1 . .
C3' C8' H8' 120.1 . .
O5' C9' C12' 114.6(3) . 2_655
O5' C9' H9'1 108.6 . .
C12' C9' H9'1 108.6 2_655 .
O5' C9' H9'2 108.6 . .
C12' C9' H9'2 108.6 2_655 .
H9'1 C9' H9'2 107.6 . .
O6' C10' C12' 112.2(3) . 2_655
O6' C10' H10C 109.2 . .
C12' C10' H10C 109.2 2_655 .
O6' C10' H10D 109.2 . .
C12' C10' H10D 109.2 2_655 .
H10C C10' H10D 107.9 . .
O7' C11' C12' 112.6(3) . .
O7' C11' H11C 109.1 . .
C12' C11' H11C 109.1 . .
O7' C11' H11D 109.1 . .
C12' C11' H11D 109.1 . .
H11C C11' H11D 107.8 . .
C11' C12' C10' 111.6(3) . 2_655
C11' C12' C9' 111.2(3) . 2_655
C10' C12' C9' 110.8(3) 2_655 2_655
C11' C12' C13' 109.4(3) . .
C10' C12' C13' 108.1(3) 2_655 .
C9' C12' C13' 105.5(3) 2_655 .
O9' C13' C12' 111.7(3) . .
O9' C13' H13C 109.3 . .
C12' C13' H13C 109.3 . .
O9' C13' H13D 109.3 . .
C12' C13' H13D 109.3 . .
H13C C13' H13D 107.9 . .
C14 O10 H10 109.5 . .
O10 C14 H14A 109.5 . .
O10 C14 H14B 109.5 . .
H14A C14 H14B 109.5 . .
O10 C14 H14C 109.5 . .
H14A C14 H14C 109.5 . .
H14B C14 H14C 109.5 . .
C15 O11 H11 109.5 . .
O11 C15 H15A 109.5 . .
O11 C15 H15B 109.5 . .
H15A C15 H15B 109.5 . .
O11 C15 H15C 109.5 . .
H15A C15 H15C 109.5 . .
H15B C15 H15C 109.5 . .
C16 O12 H12 109.5 . .
O12 C16 H16A 109.5 . .
O12 C16 H16B 109.5 . .
H16A C16 H16B 109.5 . .
O12 C16 H16C 109.5 . .
H16A C16 H16C 109.5 . .
H16B C16 H16C 109.5 . .
C17 O13 H13 109.5 . .
O13 C17 H17A 109.5 . .
O13 C17 H17B 109.5 . .
H17A C17 H17B 109.5 . .
O13 C17 H17C 109.5 . .
H17A C17 H17C 109.5 . .
H17B C17 H17C 109.5 . .

loop_
_geom_bond_atom_site_label_1
_geom_bond_atom_site_label_2
_geom_bond_distance
_geom_bond_site_symmetry_2
V1 O1 1.587(3) .
V1 O7 1.976(3) 2_676
V1 O5 2.004(3) .
V1 O3 2.022(3) .
V1 O2 2.032(3) .
V1 O6 2.258(3) 2_676
V2 O8 1.614(3) .
V2 O7 1.972(3) .
V2 O5 1.985(3) .
V2 O6 1.988(3) 2_676
V2 O4 2.033(3) .
V2 O6 2.296(3) .
O2 C1 1.439(5) .
O3 C2 1.269(4) 2_676
O4 C2 1.265(5) .
O5 C9 1.435(4) .
O6 C10 1.442(4) .
O6 V2 1.988(3) 2_676
O6 V1 2.258(3) 2_676
O7 C11 1.439(4) .
O7 V1 1.976(3) 2_676
O9 C13 1.414(5) .
O9 H9 0.8200 .
C1 H1A 0.9600 .
C1 H1B 0.9600 .
C1 H1C 0.9600 .
C2 O3 1.269(4) 2_676
C2 C3 1.497(5) .
C3 C4 1.392(5) .
C3 C8 1.395(6) .
C4 C5 1.386(6) .
C4 H4 0.9300 .
C5 C6 1.386(6) .
C5 H5 0.9300 .
C6 C7 1.387(6) .
C6 H6 0.9300 .
C7 C8 1.376(6) .
C7 H7 0.9300 .
C8 H8 0.9300 .
C9 C12 1.544(5) .
C9 H9A 0.9700 .
C9 H9B 0.9700 .
C10 C12 1.525(5) .
C10 H10A 0.9700 .
C10 H10B 0.9700 .
C11 C12 1.526(6) 2_676
C11 H11A 0.9700 .
C11 H11B 0.9700 .
C12 C11 1.526(6) 2_676
C12 C13 1.543(5) .
C13 H13A 0.9700 .
C13 H13B 0.9700 .
V1' O1' 1.590(3) .
V1' O7' 1.973(3) .
V1' O5' 2.005(3) 2_655
V1' O3' 2.035(3) .
V1' O2' 2.043(3) .
V1' O6' 2.240(3) .
V2' O8' 1.605(3) .
V2' O7' 1.971(3) .
V2' O6' 1.986(3) 2_655
V2' O5' 1.994(3) .
V2' O4' 2.015(3) .
V2' O6' 2.307(3) .
O2' C1' 1.432(5) .
O3' C2' 1.266(5) .
O4' C2' 1.266(5) .
O5' C9' 1.432(4) .
O5' V1' 2.005(3) 2_655
O6' C10' 1.445(4) .
O6' V2' 1.986(3) 2_655
O7' C11' 1.432(5) .
O9' C13' 1.426(5) .
O9' H9' 0.8200 .
C1' H1'1 0.9600 .
C1' H1'2 0.9600 .
C1' H1'3 0.9600 .
C2' C3' 1.491(6) .
C3' C8' 1.389(6) .
C3' C4' 1.394(6) .
C4' C5' 1.383(6) .
C4' H4' 0.9300 .
C5' C6' 1.389(6) .
C5' H5' 0.9300 .
C6' C7' 1.380(7) .
C6' H6' 0.9300 .
C7' C8' 1.387(6) .
C7' H7' 0.9300 .
C8' H8' 0.9300 .
C9' C12' 1.535(5) 2_655
C9' H9'1 0.9700 .
C9' H9'2 0.9700 .
C10' C12' 1.530(5) 2_655
C10' H10C 0.9700 .
C10' H10D 0.9700 .
C11' C12' 1.517(6) .
C11' H11C 0.9700 .
C11' H11D 0.9700 .
C12' C10' 1.530(5) 2_655
C12' C9' 1.536(5) 2_655
C12' C13' 1.546(5) .
C13' H13C 0.9700 .
C13' H13D 0.9700 .
O10 C14 1.425(7) .
O10 H10 0.8200 .
C14 H14A 0.9600 .
C14 H14B 0.9600 .
C14 H14C 0.9600 .
O11 C15 1.434(6) .
O11 H11 0.8200 .
C15 H15A 0.9600 .
C15 H15B 0.9600 .
C15 H15C 0.9600 .
O12 C16 1.411(7) .
O12 H12 0.8200 .
C16 H16A 0.9600 .
C16 H16B 0.9600 .
C16 H16C 0.9600 .
O13 C17 1.412(7) .
O13 H13 0.8200 .
C17 H17A 0.9600 .
C17 H17B 0.9600 .
C17 H17C 0.9600 .

loop_
_geom_torsion_atom_site_label_1
_geom_torsion_atom_site_label_2
_geom_torsion_atom_site_label_3
_geom_torsion_atom_site_label_4
_geom_torsion
_geom_torsion_site_symmetry_1
_geom_torsion_site_symmetry_4
O1 V1 O2 C1 49.0(3) . .
O7 V1 O2 C1 -136.7(4) 2_676 .
O5 V1 O2 C1 -53.3(3) . .
O3 V1 O2 C1 151.7(3) . .
O6 V1 O2 C1 -126.1(3) 2_676 .
O1 V1 O3 C2 -137.6(3) . 2_676
O7 V1 O3 C2 -38.6(3) 2_676 2_676
O5 V1 O3 C2 36.5(5) . 2_676
O2 V1 O3 C2 124.7(3) . 2_676
O6 V1 O3 C2 43.4(3) 2_676 2_676
O8 V2 O4 C2 -130.7(3) . .
O7 V2 O4 C2 -33.2(3) . .
O5 V2 O4 C2 127.5(3) . .
O6 V2 O4 C2 45.4(5) 2_676 .
O6 V2 O4 C2 48.1(3) . .
O8 V2 O5 C9 -125.9(3) . .
O7 V2 O5 C9 75.8(4) . .
O6 V2 O5 C9 130.8(3) 2_676 .
O4 V2 O5 C9 -23.8(3) . .
O6 V2 O5 C9 54.1(3) . .
O8 V2 O5 V1 94.39(15) . .
O7 V2 O5 V1 -63.9(4) . .
O6 V2 O5 V1 -8.94(12) 2_676 .
O4 V2 O5 V1 -163.56(12) . .
O6 V2 O5 V1 -85.63(13) . .
O1 V1 O5 C9 49.2(3) . .
O7 V1 O5 C9 -50.0(2) 2_676 .
O3 V1 O5 C9 -124.9(3) . .
O2 V1 O5 C9 147.5(2) . .
O6 V1 O5 C9 -132.1(2) 2_676 .
O1 V1 O5 V2 -170.64(13) . .
O7 V1 O5 V2 90.17(14) 2_676 .
O3 V1 O5 V2 15.2(3) . .
O2 V1 O5 V2 -72.37(14) . .
O6 V1 O5 V2 8.09(11) 2_676 .
O8 V2 O6 C10 130(6) . .
O7 V2 O6 C10 138.4(3) . .
O5 V2 O6 C10 -48.8(3) . .
O6 V2 O6 C10 -130.5(3) 2_676 .
O4 V2 O6 C10 50.6(3) . .
O8 V2 O6 V2 -99(6) . 2_676
O7 V2 O6 V2 -91.10(14) . 2_676
O5 V2 O6 V2 81.70(13) . 2_676
O6 V2 O6 V2 0.0 2_676 2_676
O4 V2 O6 V2 -178.84(13) . 2_676
O8 V2 O6 V1 -1(6) . 2_676
O7 V2 O6 V1 7.22(10) . 2_676
O5 V2 O6 V1 -179.99(11) . 2_676
O6 V2 O6 V1 98.32(13) 2_676 2_676
O4 V2 O6 V1 -80.52(12) . 2_676
O8 V2 O7 C11 -54.0(3) . .
O5 V2 O7 C11 104.4(4) . .
O6 V2 O7 C11 50.7(3) 2_676 .
O4 V2 O7 C11 -154.0(3) . .
O6 V2 O7 C11 126.2(3) . .
O8 V2 O7 V1 171.16(14) . 2_676
O5 V2 O7 V1 -30.4(4) . 2_676
O6 V2 O7 V1 -84.13(14) 2_676 2_676
O4 V2 O7 V1 71.17(14) . 2_676
O6 V2 O7 V1 -8.67(12) . 2_676
V2 O4 C2 O3 -0.4(6) . 2_676
V2 O4 C2 C3 -177.7(2) . .
O4 C2 C3 C4 2.6(6) . .
O3 C2 C3 C4 -174.9(4) 2_676 .
O4 C2 C3 C8 -179.5(4) . .
O3 C2 C3 C8 3.0(6) 2_676 .
C8 C3 C4 C5 -0.1(6) . .
C2 C3 C4 C5 177.9(4) . .
C3 C4 C5 C6 0.0(7) . .
C4 C5 C6 C7 0.1(7) . .
C5 C6 C7 C8 0.0(7) . .
C6 C7 C8 C3 -0.1(7) . .
C4 C3 C8 C7 0.1(6) . .
C2 C3 C8 C7 -177.8(4) . .
V2 O5 C9 C12 -74.7(4) . .
V1 O5 C9 C12 60.7(4) . .
V2 O6 C10 C12 -67.3(3) 2_676 .
V1 O6 C10 C12 170.6(2) 2_676 .
V2 O6 C10 C12 58.4(4) . .
V2 O7 C11 C12 -62.8(4) . 2_676
V1 O7 C11 C12 67.8(3) 2_676 2_676
O6 C10 C12 C11 65.6(4) . 2_676
O6 C10 C12 C13 -175.0(3) . .
O6 C10 C12 C9 -58.7(4) . .
O5 C9 C12 C10 65.5(4) . .
O5 C9 C12 C11 -58.7(4) . 2_676
O5 C9 C12 C13 -176.9(3) . .
C10 C12 C13 O9 -53.7(5) . .
C11 C12 C13 O9 66.7(4) 2_676 .
C9 C12 C13 O9 -173.8(3) . .
O1' V1' O2' C1' -55.6(3) . .
O7' V1' O2' C1' 127.2(5) . .
O5' V1' O2' C1' 46.6(3) 2_655 .
O3' V1' O2' C1' -157.9(3) . .
O6' V1' O2' C1' 120.4(3) . .
O1' V1' O3' C2' 133.5(3) . .
O7' V1' O3' C2' 35.6(3) . .
O5' V1' O3' C2' -38.0(5) 2_655 .
O2' V1' O3' C2' -128.7(3) . .
O6' V1' O3' C2' -46.9(3) . .
O8' V2' O4' C2' -129.8(3) . .
O7' V2' O4' C2' -32.5(3) . .
O6' V2' O4' C2' 45.0(5) 2_655 .
O5' V2' O4' C2' 127.3(3) . .
O6' V2' O4' C2' 48.3(3) . .
O8' V2' O5' C9' -127.3(3) . .
O7' V2' O5' C9' 73.7(4) . .
O6' V2' O5' C9' 129.7(3) 2_655 .
O4' V2' O5' C9' -25.5(3) . .
O6' V2' O5' C9' 53.4(3) . .
O8' V2' O5' V1' 93.40(16) . 2_655
O7' V2' O5' V1' -65.6(4) . 2_655
O6' V2' O5' V1' -9.60(11) 2_655 2_655
O4' V2' O5' V1' -164.80(12) . 2_655
O6' V2' O5' V1' -85.89(13) . 2_655
O1' V1' O6' C10' 128.7(19) . .
O7' V1' O6' C10' -133.4(3) . .
O5' V1' O6' C10' 137.6(3) 2_655 .
O3' V1' O6' C10' -46.2(3) . .
O2' V1' O6' C10' 44.7(3) . .
O1' V1' O6' V2' -0.4(19) . 2_655
O7' V1' O6' V2' 97.44(13) . 2_655
O5' V1' O6' V2' 8.49(10) 2_655 2_655
O3' V1' O6' V2' -175.31(12) . 2_655
O2' V1' O6' V2' -84.48(13) . 2_655
O1' V1' O6' V2' -105.4(19) . .
O7' V1' O6' V2' -7.52(10) . .
O5' V1' O6' V2' -96.47(12) 2_655 .
O3' V1' O6' V2' 79.74(12) . .
O2' V1' O6' V2' 170.56(11) . .
O8' V2' O6' C10' 152(4) . .
O7' V2' O6' C10' 138.3(3) . .
O6' V2' O6' C10' -131.1(3) 2_655 .
O5' V2' O6' C10' -48.7(3) . .
O4' V2' O6' C10' 50.3(3) . .
O8' V2' O6' V2' -77(4) . 2_655
O7' V2' O6' V2' -90.59(13) . 2_655
O6' V2' O6' V2' 0.0 2_655 2_655
O5' V2' O6' V2' 82.35(13) . 2_655
O4' V2' O6' V2' -178.59(13) . 2_655
O8' V2' O6' V1' 21(4) . .
O7' V2' O6' V1' 7.56(10) . .
O6' V2' O6' V1' 98.16(12) 2_655 .
O5' V2' O6' V1' -179.50(11) . .
O4' V2' O6' V1' -80.43(11) . .
O8' V2' O7' C11' -52.2(3) . .
O6' V2' O7' C11' 52.2(3) 2_655 .
O5' V2' O7' C11' 107.1(4) . .
O4' V2' O7' C11' -151.8(3) . .
O6' V2' O7' C11' 127.4(3) . .
O8' V2' O7' V1' 171.45(15) . .
O6' V2' O7' V1' -84.16(15) 2_655 .
O5' V2' O7' V1' -29.3(4) . .
O4' V2' O7' V1' 71.80(15) . .
O6' V2' O7' V1' -9.02(12) . .
O1' V1' O7' C11' 49.0(3) . .
O5' V1' O7' C11' -52.7(3) 2_655 .
O3' V1' O7' C11' 150.7(3) . .
O2' V1' O7' C11' -133.9(4) . .
O6' V1' O7' C11' -127.1(3) . .
O1' V1' O7' V2' -174.72(15) . .
O5' V1' O7' V2' 83.64(15) 2_655 .
O3' V1' O7' V2' -72.94(15) . .
O2' V1' O7' V2' 2.4(5) . .
O6' V1' O7' V2' 9.25(12) . .
V1' O3' C2' O4' 1.7(6) . .
V1' O3' C2' C3' 179.9(3) . .
V2' O4' C2' O3' -3.7(6) . .
V2' O4' C2' C3' 178.1(3) . .
O3' C2' C3' C8' 169.7(4) . .
O4' C2' C3' C8' -11.9(6) . .
O3' C2' C3' C4' -12.2(6) . .
O4' C2' C3' C4' 166.2(4) . .
C8' C3' C4' C5' -0.2(6) . .
C2' C3' C4' C5' -178.3(4) . .
C3' C4' C5' C6' -0.4(7) . .
C4' C5' C6' C7' -0.1(7) . .
C5' C6' C7' C8' 1.2(7) . .
C6' C7' C8' C3' -1.7(7) . .
C4' C3' C8' C7' 1.2(6) . .
C2' C3' C8' C7' 179.3(4) . .
V2' O5' C9' C12' -74.8(4) . 2_655
V1' O5' C9' C12' 59.3(4) 2_655 2_655
V2' O6' C10' C12' -66.5(3) 2_655 2_655
V1' O6' C10' C12' 171.6(2) . 2_655
V2' O6' C10' C12' 59.8(4) . 2_655
V2' O7' C11' C12' -63.8(4) . .
V1' O7' C11' C12' 68.2(4) . .
O7' C11' C12' C10' 61.9(4) . 2_655
O7' C11' C12' C9' -62.3(4) . 2_655
O7' C11' C12' C13' -178.5(3) . .
C11' C12' C13' O9' -66.2(4) . .
C10' C12' C13' O9' 55.5(4) 2_655 .
C9' C12' C13' O9' 174.1(3) 2_655 .
